data_1000288
loop_
_publ_author_name
'Renaudin, A'
'Ferey, G'
'Kozak, A de'
'Samouel, M'

_publ_section_title
;
Polymorphic Ba~3~AlF~9~ : crystal structure of form I
;
_journal_coden_ASTM EJSCE5
_journal_name_full
;
European Journal of Solid State Inorganic Chemistry
;
_journal_page_first 571
_journal_page_last 580
_journal_volume 27
_journal_year 1990
_chemical_formula_structural 'Ba3 Al F9'
_chemical_formula_sum 'Al Ba3 F9'
_chemical_name_systematic 'Tribarium aluminium fluoride'
_space_group_IT_number 62
_symmetry_cell_setting orthorhombic
_symmetry_Int_Tables_number 62
_symmetry_space_group_name_Hall '-P 2ac 2n'
_symmetry_space_group_name_H-M 'P n m a'
_cell_angle_alpha 90
_cell_angle_beta 90
_cell_angle_gamma 90
_cell_formula_units_Z 8
_cell_length_a 19.706(2)
_cell_length_b 5.599(1)
_cell_length_c 15.173(2)
_cell_volume 1674.1
_refine_ls_R_factor_all 0.048
_cod_database_code 1000288

loop_
_symmetry_equiv_pos_as_xyz
x,y,z
1/2+x,1/2-y,1/2-z
-x,1/2+y,-z
1/2-x,-y,1/2+z
-x,-y,-z
1/2-x,1/2+y,1/2+z
x,1/2-y,z
1/2+x,y,1/2-z

loop_
_atom_site_aniso_label
_atom_site_aniso_U_11
_atom_site_aniso_U_12
_atom_site_aniso_U_13
_atom_site_aniso_U_22
_atom_site_aniso_U_23
_atom_site_aniso_U_33
Ba1 0.0136(13) 0. -0.0012(9) 0.0205(14) 0. 0.0076(11)
Ba2 0.0125(12) 0. 0.0008(10) 0.0135(13) 0. 0.0068(11)
Ba3 0.0127(12) 0. 0.0039(10) 0.0209(14) 0. 0.0108(11)
Ba4 0.0137(12) 0. .000(1) 0.0153(13) 0. 0.0074(11)
Ba5 0.0124(12) 0. -0.0005(10) 0.0123(13) 0. 0.0077(10)
Ba6 0.0141(11) 0. -0.0018(10) 0.0145(12) 0. 0.0055(10)
Al1 0.0068(54) 0. -0.0007(45) 0.0165(66) 0. 0.0088(51)
Al2 0.0178(62) 0. -0.0040(54) 0.0146(61) 0. 0.0079(54)

loop_
_atom_site_label
_atom_site_type_symbol
_atom_site_symmetry_multiplicity
_atom_site_Wyckoff_symbol
_atom_site_fract_x
_atom_site_fract_y
_atom_site_fract_z
_atom_site_occupancy
_atom_site_attached_hydrogens
_atom_site_calc_flag
Ba1 Ba2+ 4 c 0.1079(1) 0.25 0.1904(2) 1. 0 d
Ba2 Ba2+ 4 c 0.2426(1) 0.25 0.7881(2) 1. 0 d
Ba3 Ba2+ 4 c 0.3221(1) 0.25 0.5061(1) 1. 0 d
Ba4 Ba2+ 4 c 0.0310(1) 0.25 0.9075(1) 1. 0 d
Ba5 Ba2+ 4 c 0.3162(1) 0.25 0.0729(2) 1. 0 d
Ba6 Ba2+ 4 c 0.9967(1) 0.25 0.6233(1) 1. 0 d
Al1 Al3+ 4 c 0.1189(5) 0.25 0.4292(8) 1. 0 d
Al2 Al3+ 4 c 0.3876(6) 0.25 0.2787(7) 1. 0 d
F1 F1- 4 c 0.4726(12) 0.25 0.3193(17) 1. 0 d
F2 F1- 4 c 0.3004(11) 0.25 0.2531(15) 1. 0 d
F3 F1- 4 c 0.1886(11) 0.25 0.5061(14) 1. 0 d
F4 F1- 4 c 0.0460(12) 0.25 0.3563(16) 1. 0 d
F5 F1- 4 c 0.2246(12) 0.25 0.9606(16) 1. 0 d
F6 F1- 4 c 0.4433(11) 0.25 0.7237(14) 1. 0 d
F7 F1- 8 d 0.2137(7) 0.9947(26) 0.1441(9) 1. 0 d
F8 F1- 8 d 0.0737(7) 0.0017(29) 0.0458(10) 1. 0 d
F9 F1- 8 d 0.3664(8) 0.0263(31) 0.3567(10) 1. 0 d
F10 F1- 8 d 0.0789(7) 0.0226(30) 0.4936(9) 1. 0 d
F11 F1- 8 d 0.1568(8) 0.0222(36) 0.3593(10) 1. 0 d
F12 F1- 8 d 0.4025(9) 0.0264(37) 0.1964(11) 1. 0 d

loop_
_atom_type_symbol
_atom_type_oxidation_number
Ba2+ 2.000
Al3+ 3.000
F1- -1.000
